data_2104847
loop_
_publ_author_name
'Mitsumori, Takahiro'
'Sekine, Akiko'
'Uekusa, Hidehiro'
'Ohashi, Yuji'

_publ_section_title
;
 Direct observation of various reaction pathways of arylnitrenes in
 different crystal environments caused by acid--base complex formation
;
_journal_coeditor_code OG5043
_journal_issue 6
_journal_name_full 'Acta Crystallographica Section B'
_journal_page_first 647
_journal_page_last 661
_journal_paper_doi 10.1107/S010876811003661X
_journal_volume 66
_journal_year 2010
_chemical_formula_moiety 'C21 H20 N4 O2'
_chemical_formula_sum 'C21 H20 N4 O2'
_chemical_formula_weight 360.41
_chemical_melting_point ?
_chemical_name_common
;
 Dibenzylammonium 2-azidebenzoate
;
_chemical_name_systematic
;
 Dibenzylammonium 2-azidebenzoate
;
_space_group_IT_number 9
_symmetry_cell_setting monoclinic
_symmetry_space_group_name_Hall 'C -2yc'
_symmetry_space_group_name_H-M 'C 1 c 1'
_atom_sites_solution_hydrogens geom
_atom_sites_solution_primary 'rigid model'
_atom_sites_solution_secondary difmap
_audit_creation_method SHELXL-97
_cell_angle_alpha 90.00
_cell_angle_beta 107.06(4)
_cell_angle_gamma 90.00
_cell_formula_units_Z 4
_cell_length_a 19.892(7)
_cell_length_b 9.966(2)
_cell_length_c 10.068(2)
_cell_measurement_reflns_used 5377
_cell_measurement_temperature 88(2)
_cell_volume 1908.1(10)
_computing_cell_refinement 'Siemens SMART'
_computing_data_collection 'Siemens SMART'
_computing_data_reduction 'Siemens SAINT & SADABS'
_computing_molecular_graphics 'ORTEP3 for Window (Farrugia,1998)'
_computing_publication_material SHELXTL97
_computing_structure_refinement 'SHELXL-97 (Sheldrick, 1997)'
_computing_structure_solution 'SHELXS-97 (Sheldrick, 1990)'
_diffrn_ambient_temperature 88(2)
_diffrn_measured_fraction_theta_full 0.978
_diffrn_measured_fraction_theta_max 0.978
_diffrn_measurement_device_type 'Bruker SMART CCD area detector system'
_diffrn_measurement_method 'omega scans'
_diffrn_radiation_monochromator graphite
_diffrn_radiation_source 'rotating anode'
_diffrn_radiation_type MoK\a
_diffrn_radiation_wavelength 0.71073
_diffrn_reflns_av_R_equivalents 0.0423
_diffrn_reflns_av_sigmaI/netI 0.0378
_diffrn_reflns_limit_h_max 19
_diffrn_reflns_limit_h_min -27
_diffrn_reflns_limit_k_max 12
_diffrn_reflns_limit_k_min -13
_diffrn_reflns_limit_l_max 14
_diffrn_reflns_limit_l_min -14
_diffrn_reflns_number 7279
_diffrn_reflns_theta_full 30.00
_diffrn_reflns_theta_max 30.00
_diffrn_reflns_theta_min 2.31
_exptl_absorpt_coefficient_mu 0.083
_exptl_absorpt_correction_T_max 0.9819
_exptl_absorpt_correction_T_min 0.9666
_exptl_absorpt_correction_type empirical
_exptl_absorpt_process_details 'Program SADABS was used.'
_exptl_crystal_colour orange
_exptl_crystal_density_diffrn 1.255
_exptl_crystal_density_meas ?
_exptl_crystal_density_method 'not measured'
_exptl_crystal_description bloc
_exptl_crystal_F_000 760
_exptl_crystal_size_max 0.41
_exptl_crystal_size_mid 0.34
_exptl_crystal_size_min 0.22
_refine_diff_density_max 0.365
_refine_diff_density_min -0.309
_refine_ls_abs_structure_details 'Flack H D (1983), Acta Cryst. A39, 876-881'
_refine_ls_abs_structure_Flack 0(10)
_refine_ls_extinction_method none
_refine_ls_goodness_of_fit_ref 1.021
_refine_ls_hydrogen_treatment constr
_refine_ls_matrix_type full
_refine_ls_number_parameters 210
_refine_ls_number_reflns 2723
_refine_ls_number_restraints 3
_refine_ls_restrained_S_all 1.021
_refine_ls_R_factor_all 0.0491
_refine_ls_R_factor_gt 0.0460
_refine_ls_shift/su_max 0.000
_refine_ls_shift/su_mean 0.000
_refine_ls_structure_factor_coef Fsqd
_refine_ls_weighting_details 'calc w=1/[\s^2^(Fo^2^)+(0.1113P)^2^+0.0483P] where P=(Fo^2^+2Fc^2^)/3'
_refine_ls_weighting_scheme calc
_refine_ls_wR_factor_gt 0.1354
_refine_ls_wR_factor_ref 0.1387
_reflns_number_gt 2511
_reflns_number_total 2723
_reflns_threshold_expression >2sigma(I)
_cod_data_source_file og5043.cif
_cod_data_source_block 2a-db-f
_cod_depositor_comments
;
The following automatic conversions were performed:

'_chemical_melting_point' value 'not measured' was changed to '?' -
the value is undefined or not given.

Automatic conversion script
Id: cif_fix_values 1646 2011-03-28 12:23:43Z adriana 

The following automatic conversions were performed:

'_exptl_crystal_density_meas' value 'not measured' was changed to '?'
- the value is perceived as not measured.

Automatic conversion script
Id: cif_fix_values 3008 2015-01-20 13:52:24Z robertas 
;
_cod_original_cell_volume 1908.1(9)
_cod_original_sg_symbol_H-M Cc
_cod_database_code 2104847

loop_
_symmetry_equiv_pos_as_xyz
'x, y, z'
'x, -y, z+1/2'
'x+1/2, y+1/2, z'
'x+1/2, -y+1/2, z+1/2'

loop_
_atom_site_type_symbol
_atom_site_label
_atom_site_fract_x
_atom_site_fract_y
_atom_site_fract_z
_atom_site_U_iso_or_equiv
_atom_site_adp_type
_atom_site_calc_flag
_atom_site_refinement_flags
_atom_site_occupancy
_atom_site_disorder_assembly
_atom_site_disorder_group
C C8 0.41483(7) 0.43225(10) 0.49159(7) 0.0248(4) Uani d G 1 . .
H H81 0.4084 0.4689 0.5785 0.030 Uiso calc R 1 . .
H H82 0.3983 0.3380 0.4825 0.030 Uiso calc R 1 . .
C C9 0.37055(7) 0.51239(9) 0.36955(8) 0.0255(4) Uani d G 1 . .
C C10 0.32592(7) 0.44757(10) 0.25409(8) 0.0277(4) Uani d G 1 . .
H H10 0.3248 0.3523 0.2507 0.033 Uiso calc R 1 . .
C C11 0.28286(7) 0.52154(13) 0.14336(9) 0.0331(5) Uani d G 1 . .
H H11 0.2522 0.4762 0.0662 0.040 Uiso calc R 1 . .
C C12 0.28482(8) 0.66108(13) 0.14581(14) 0.0390(6) Uani d G 1 . .
H H12 0.2555 0.7112 0.0708 0.047 Uiso calc R 1 . .
C C13 0.32986(8) 0.72615(10) 0.25850(17) 0.0590(10) Uani d G 1 . .
H H13 0.3323 0.8214 0.2593 0.071 Uiso calc R 1 . .
C C14 0.37182(7) 0.65333(9) 0.37140(14) 0.0525(8) Uani d G 1 . .
H H14 0.4013 0.6994 0.4496 0.063 Uiso calc R 1 . .
C C15 0.53423(7) 0.34853(10) 0.61870(9) 0.0234(4) Uani d G 1 . .
H H151 0.5216 0.2532 0.5978 0.028 Uiso calc R 1 . .
H H152 0.5231 0.3725 0.7053 0.028 Uiso calc R 1 . .
C C16 0.61217(7) 0.36718(9) 0.63952(10) 0.0235(4) Uani d G 1 . .
C C17 0.64518(7) 0.30437(10) 0.55099(12) 0.0276(4) Uani d G 1 . .
H H17 0.6186 0.2472 0.4792 0.033 Uiso calc R 1 . .
C C18 0.71656(7) 0.32468(14) 0.56682(14) 0.0318(5) Uani d G 1 . .
H H18 0.7382 0.2830 0.5050 0.038 Uiso calc R 1 . .
C C19 0.75604(7) 0.40676(13) 0.67416(17) 0.0416(6) Uani d G 1 . .
H H19 0.8045 0.4219 0.6849 0.050 Uiso calc R 1 . .
C C20 0.72407(7) 0.46625(12) 0.76517(16) 0.0509(8) Uani d G 1 . .
H H20 0.7512 0.5200 0.8396 0.061 Uiso calc R 1 . .
C C21 0.65223(7) 0.44763(12) 0.74805(12) 0.0381(6) Uani d G 1 . .
H H21 0.6307 0.4895 0.8100 0.046 Uiso calc R 1 . .
N N4 0.49180(7) 0.43511(7) 0.50132(8) 0.0201(3) Uani d G 1 . .
H H01 0.5071 0.5147 0.5226 0.023(7) Uiso d G 1 . .
H H02 0.4932 0.4150 0.4277 0.024(7) Uiso d G 1 . .
C C7 0.52571(8) 0.28504(8) 0.17894(11) 0.0200(5) Uani d PG 0.906(6) A 1
C C1 0.51190(8) 0.07364(7) 0.31747(11) 0.0189(4) Uani d PG 0.906(6) A 1
C C2 0.53695(9) -0.05179(8) 0.37418(14) 0.0225(5) Uani d PG 0.906(6) A 1
H H2 0.5113 -0.1020 0.4232 0.027 Uiso calc PR 0.906(6) A 1
C C3 0.59934(9) -0.10279(9) 0.35880(16) 0.0249(5) Uani d PG 0.906(6) A 1
H H3 0.6165 -0.1870 0.3988 0.030 Uiso calc PR 0.906(6) A 1
C C4 0.63682(9) -0.03081(11) 0.28489(17) 0.0245(5) Uani d PG 0.906(6) A 1
H H4 0.6797 -0.0651 0.2752 0.029 Uiso calc PR 0.906(6) A 1
C C5 0.61046(8) 0.09264(10) 0.22511(14) 0.0232(5) Uani d PG 0.906(6) A 1
H H5 0.6353 0.1404 0.1727 0.028 Uiso calc PR 0.906(6) A 1
C C6 0.54822(7) 0.14741(8) 0.24074(11) 0.0189(4) Uani d PG 0.906(6) A 1
N N1 0.44811(8) 0.12950(9) 0.33457(13) 0.0269(5) Uani d PG 0.906(6) A 1
N N2 0.42273(9) 0.06817(12) 0.41648(15) 0.0281(6) Uani d PG 0.869(8) A 1
N N3 0.39425(10) 0.02378(14) 0.48924(18) 0.0403(7) Uani d PG 0.869(8) A 1
O O1 0.49965(8) 0.36791(7) 0.24507(13) 0.0240(4) Uani d PG 0.906(6) A 1
O O2 0.53642(9) 0.30931(11) 0.06307(12) 0.0255(5) Uani d PG 0.906(6) A 1
C C7P 0.5354(14) 0.267(3) 0.145(3) 0.029(3) Uiso d P 0.105(5) B 2
C C1P 0.5180(8) 0.1133(16) 0.2933(18) 0.029(3) Uiso d PG 0.105(5) B 2
C C2P 0.5290(9) -0.0033(17) 0.3724(18) 0.029(3) Uiso d PG 0.105(5) B 2
H H2P 0.4998 -0.0233 0.4294 0.034 Uiso calc PR 0.105(5) B 2
C C3P 0.5828(10) -0.0908(15) 0.368(2) 0.029(3) Uiso d PG 0.105(5) B 2
H H3P 0.5903 -0.1705 0.4221 0.034 Uiso calc PR 0.105(5) B 2
C C4P 0.6255(9) -0.0615(17) 0.285(2) 0.029(3) Uiso d PG 0.105(5) B 2
H H4P 0.6623 -0.1212 0.2818 0.034 Uiso calc PR 0.105(5) B 2
C C5P 0.6145(9) 0.0552(19) 0.2056(19) 0.029(3) Uiso d PG 0.105(5) B 2
H H5P 0.6437 0.0752 0.1486 0.034 Uiso calc PR 0.105(5) B 2
C C6P 0.5607(9) 0.1426(15) 0.2099(18) 0.029(3) Uiso d PG 0.105(5) B 2
N N1P 0.4731(18) 0.223(4) 0.295(4) 0.062(8) Uiso d P 0.105(5) B 2
N N2P 0.3828(14) -0.026(3) 0.527(3) 0.055(6) Uiso d P 0.131(8) A 2
N N3P 0.392(2) 0.066(4) 0.569(4) 0.081(10) Uiso d P 0.131(8) A 2
O O1P 0.4848(12) 0.308(3) 0.200(2) 0.044(5) Uiso d P 0.105(5) B 2
O O2P 0.5521(15) 0.319(3) 0.054(3) 0.039(6) Uiso d P 0.105(5) B 2

loop_
_atom_site_aniso_label
_atom_site_aniso_U_11
_atom_site_aniso_U_22
_atom_site_aniso_U_33
_atom_site_aniso_U_12
_atom_site_aniso_U_13
_atom_site_aniso_U_23
C8 0.0214(8) 0.0259(10) 0.0275(9) -0.0010(7) 0.0079(7) -0.0026(7)
C9 0.0192(8) 0.0255(10) 0.0315(10) 0.0032(7) 0.0068(7) -0.0034(8)
C10 0.0258(9) 0.0284(11) 0.0280(9) -0.0031(8) 0.0063(7) 0.0010(8)
C11 0.0247(10) 0.0421(14) 0.0309(10) -0.0019(9) 0.0055(8) 0.0039(9)
C12 0.0259(10) 0.0419(14) 0.0453(13) 0.0086(9) 0.0043(9) 0.0094(11)
C13 0.0546(17) 0.0287(14) 0.072(2) 0.0131(13) -0.0153(15) -0.0013(14)
C14 0.0491(16) 0.0261(13) 0.0614(18) 0.0088(11) -0.0164(13) -0.0088(12)
C15 0.0243(8) 0.0216(9) 0.0225(8) -0.0020(7) 0.0041(6) 0.0023(7)
C16 0.0227(8) 0.0177(9) 0.0268(9) 0.0001(6) 0.0020(7) 0.0016(7)
C17 0.0271(10) 0.0295(11) 0.0240(9) -0.0027(8) 0.0039(7) 0.0003(7)
C18 0.0272(10) 0.0326(12) 0.0336(11) 0.0031(8) 0.0057(8) 0.0032(8)
C19 0.0215(10) 0.0382(14) 0.0596(17) 0.0004(9) 0.0031(10) -0.0078(12)
C20 0.0256(11) 0.0506(17) 0.0667(19) -0.0014(11) -0.0017(11) -0.0301(15)
C21 0.0272(11) 0.0356(13) 0.0459(13) 0.0008(9) 0.0018(9) -0.0187(10)
N4 0.0188(7) 0.0207(8) 0.0202(7) 0.0002(6) 0.0046(5) -0.0013(6)
C7 0.0223(10) 0.0189(11) 0.0181(10) 0.0025(7) 0.0048(7) 0.0001(8)
C1 0.0211(9) 0.0156(10) 0.0192(9) -0.0010(7) 0.0046(7) -0.0005(7)
C2 0.0274(10) 0.0167(11) 0.0219(9) 0.0001(8) 0.0050(7) 0.0016(8)
C3 0.0309(13) 0.0196(11) 0.0228(10) 0.0055(8) 0.0057(8) 0.0008(8)
C4 0.0254(11) 0.0254(12) 0.0227(9) 0.0058(9) 0.0071(8) -0.0014(9)
C5 0.0267(10) 0.0248(11) 0.0188(9) 0.0034(8) 0.0079(7) -0.0026(8)
C6 0.0214(9) 0.0182(10) 0.0167(9) 0.0003(7) 0.0049(7) -0.0006(7)
N1 0.0235(9) 0.0236(10) 0.0360(11) -0.0003(7) 0.0122(8) 0.0032(8)
N2 0.0225(10) 0.0288(12) 0.0328(11) -0.0017(8) 0.0076(8) 0.0012(8)
N3 0.0317(12) 0.0471(17) 0.0467(15) -0.0029(11) 0.0185(10) 0.0112(13)
O1 0.0309(8) 0.0198(8) 0.0223(7) 0.0048(6) 0.0094(6) -0.0006(6)
O2 0.0373(12) 0.0206(9) 0.0210(8) 0.0061(8) 0.0122(8) 0.0009(6)

loop_
_atom_type_symbol
_atom_type_description
_atom_type_scat_dispersion_real
_atom_type_scat_dispersion_imag
_atom_type_scat_source
C C 0.0033 0.0000 'International Tables Vol C Tables 4.2.6.8 and 6.1.1.4'
H H 0.0000 0.0000 'International Tables Vol C Tables 4.2.6.8 and 6.1.1.4'
N N 0.0061 0.0000 'International Tables Vol C Tables 4.2.6.8 and 6.1.1.4'
O O 0.0106 0.0000 'International Tables Vol C Tables 4.2.6.8 and 6.1.1.4'

loop_
_geom_angle_atom_site_label_1
_geom_angle_atom_site_label_2
_geom_angle_atom_site_label_3
_geom_angle_site_symmetry_1
_geom_angle_site_symmetry_3
_geom_angle
_geom_angle_publ_flag
N4 C8 C9 . . 112.4 ?
N4 C8 H81 . . 109.1 ?
C9 C8 H81 . . 109.1 ?
N4 C8 H82 . . 109.1 ?
C9 C8 H82 . . 109.1 ?
H81 C8 H82 . . 107.8 ?
C10 C9 C14 . . 118.6 ?
C10 C9 C8 . . 120.5 ?
C14 C9 C8 . . 120.9 ?
C9 C10 C11 . . 120.7 ?
C9 C10 H10 . . 119.7 ?
C11 C10 H10 . . 119.7 ?
C12 C11 C10 . . 120.3 ?
C12 C11 H11 . . 119.8 ?
C10 C11 H11 . . 119.8 ?
C13 C12 C11 . . 119.4 ?
C13 C12 H12 . . 120.3 ?
C11 C12 H12 . . 120.3 ?
C12 C13 C14 . . 120.8 ?
C12 C13 H13 . . 119.6 ?
C14 C13 H13 . . 119.6 ?
C13 C14 C9 . . 120.2 ?
C13 C14 H14 . . 119.9 ?
C9 C14 H14 . . 119.9 ?
N4 C15 C16 . . 110.7 ?
N4 C15 H151 . . 109.5 ?
C16 C15 H151 . . 109.5 ?
N4 C15 H152 . . 109.5 ?
C16 C15 H152 . . 109.5 ?
H151 C15 H152 . . 108.1 ?
C17 C16 C21 . . 119.1 ?
C17 C16 C15 . . 120.6 ?
C21 C16 C15 . . 120.2 ?
C18 C17 C16 . . 120.9 ?
C18 C17 H17 . . 119.5 ?
C16 C17 H17 . . 119.5 ?
C17 C18 C19 . . 119.7 ?
C17 C18 H18 . . 120.2 ?
C19 C18 H18 . . 120.2 ?
C20 C19 C18 . . 119.8 ?
C20 C19 H19 . . 120.1 ?
C18 C19 H19 . . 120.1 ?
C19 C20 C21 . . 120.6 ?
C19 C20 H20 . . 119.7 ?
C21 C20 H20 . . 119.7 ?
C16 C21 C20 . . 119.9 ?
C16 C21 H21 . . 120.1 ?
C20 C21 H21 . . 120.1 ?
C8 N4 C15 . . 111.4 ?
C8 N4 H01 . . 108.3 ?
C15 N4 H01 . . 105.0 ?
C8 N4 H02 . . 104.7 ?
C15 N4 H02 . . 115.6 ?
H01 N4 H02 . . 111.6 ?
O1 C7 O2 . . 124.4 ?
O1 C7 C6 . . 119.4 ?
O2 C7 C6 . . 116.1 ?
C2 C1 C6 . . 120.6 ?
C2 C1 N1 . . 121.0 ?
C6 C1 N1 . . 118.3 ?
C3 C2 C1 . . 120.1 ?
C3 C2 H2 . . 119.9 ?
C1 C2 H2 . . 119.9 ?
C2 C3 C4 . . 120.3 ?
C2 C3 H3 . . 119.8 ?
C4 C3 H3 . . 119.8 ?
C3 C4 C5 . . 119.3 ?
C3 C4 H4 . . 120.4 ?
C5 C4 H4 . . 120.4 ?
C4 C5 C6 . . 121.6 ?
C4 C5 H5 . . 119.2 ?
C6 C5 H5 . . 119.2 ?
C5 C6 C1 . . 118.0 ?
C5 C6 C7 . . 118.0 ?
C1 C6 C7 . . 124.0 ?
N2 N1 C1 . . 115.6 ?
N3 N2 N1 . . 172.3 ?
O2P C7P O1P . . 127(3) ?
O2P C7P C6P . . 127(3) ?
O1P C7P C6P . . 106(2) ?
C2P C1P C6P . . 120.0 ?
C2P C1P N1P . . 129.5(17) ?
C6P C1P N1P . . 110.0(17) ?
C3P C2P C1P . . 120.0 ?
C3P C2P H2P . . 120.0 ?
C1P C2P H2P . . 120.0 ?
C2P C3P C4P . . 120.0 ?
C2P C3P H3P . . 120.0 ?
C4P C3P H3P . . 120.0 ?
C3P C4P C5P . . 120.0 ?
C3P C4P H4P . . 120.0 ?
C5P C4P H4P . . 120.0 ?
C4P C5P C6P . . 120.0 ?
C4P C5P H5P . . 120.0 ?
C6P C5P H5P . . 120.0 ?
C5P C6P C1P . . 120.0 ?
C5P C6P C7P . . 134.6(14) ?
C1P C6P C7P . . 105.4(14) ?
O1P N1P C1P . . 104(2) ?
N1P O1P C7P . . 114(3) ?

loop_
_geom_bond_atom_site_label_1
_geom_bond_atom_site_label_2
_geom_bond_site_symmetry_2
_geom_bond_distance
_geom_bond_publ_flag
C8 N4 . 1.5055 ?
C8 C9 . 1.5128 ?
C8 H81 . 0.9900 ?
C8 H82 . 0.9900 ?
C9 C10 . 1.3969 ?
C9 C14 . 1.4048 ?
C10 C11 . 1.3999 ?
C10 H10 . 0.9500 ?
C11 C12 . 1.3912 ?
C11 H11 . 0.9500 ?
C12 C13 . 1.3835 ?
C12 H12 . 0.9500 ?
C13 C14 . 1.3996 ?
C13 H13 . 0.9500 ?
C14 H14 . 0.9500 ?
C15 N4 . 1.5061 ?
C15 C16 . 1.5138 ?
C15 H151 . 0.9900 ?
C15 H152 . 0.9900 ?
C16 C17 . 1.4003 ?
C16 C21 . 1.4004 ?
C17 C18 . 1.3963 ?
C17 H17 . 0.9500 ?
C18 C19 . 1.3985 ?
C18 H18 . 0.9500 ?
C19 C20 . 1.3920 ?
C19 H19 . 0.9500 ?
C20 C21 . 1.4005 ?
C20 H20 . 0.9500 ?
C21 H21 . 0.9500 ?
N4 H01 . 0.8541 ?
N4 H02 . 0.7767 ?
C7 O1 . 1.2636 ?
C7 O2 . 1.2691 ?
C7 C6 . 1.5185 ?
C1 C2 . 1.4035 ?
C1 C6 . 1.4094 ?
C1 N1 . 1.4414 ?
C2 C3 . 1.3910 ?
C2 H2 . 0.9500 ?
C3 C4 . 1.3964 ?
C3 H3 . 0.9500 ?
C4 C5 . 1.4020 ?
C4 H4 . 0.9500 ?
C5 C6 . 1.4036 ?
C5 H5 . 0.9500 ?
N1 N2 . 1.2462 ?
N2 N3 . 1.1387 ?
C7P O2P . 1.18(4) ?
C7P O1P . 1.35(3) ?
C7P C6P . 1.43(3) ?
C1P C2P . 1.3900 ?
C1P C6P . 1.3900 ?
C1P N1P . 1.42(4) ?
C2P C3P . 1.3900 ?
C2P H2P . 0.9500 ?
C3P C4P . 1.3900 ?
C3P H3P . 0.9500 ?
C4P C5P . 1.3900 ?
C4P H4P . 0.9500 ?
C5P C6P . 1.3900 ?
C5P H5P . 0.9500 ?
N1P O1P . 1.34(4) ?
N2P N3P . 1.00(4) ?

loop_
_geom_torsion_atom_site_label_1
_geom_torsion_atom_site_label_2
_geom_torsion_atom_site_label_3
_geom_torsion_atom_site_label_4
_geom_torsion_site_symmetry_1
_geom_torsion_site_symmetry_2
_geom_torsion_site_symmetry_3
_geom_torsion_site_symmetry_4
_geom_torsion
_geom_torsion_publ_flag
N4 C8 C9 C10 . . . . 108.7 ?
N4 C8 C9 C14 . . . . -73.2 ?
C14 C9 C10 C11 . . . . -0.7 ?
C8 C9 C10 C11 . . . . 177.5 ?
C9 C10 C11 C12 . . . . 1.1 ?
C10 C11 C12 C13 . . . . 0.2 ?
C11 C12 C13 C14 . . . . -1.8 ?
C12 C13 C14 C9 . . . . 2.3 ?
C10 C9 C14 C13 . . . . -1.0 ?
C8 C9 C14 C13 . . . . -179.1 ?
N4 C15 C16 C17 . . . . -78.2 ?
N4 C15 C16 C21 . . . . 101.8 ?
C21 C16 C17 C18 . . . . -2.2 ?
C15 C16 C17 C18 . . . . 177.9 ?
C16 C17 C18 C19 . . . . 1.3 ?
C17 C18 C19 C20 . . . . 0.7 ?
C18 C19 C20 C21 . . . . -1.7 ?
C17 C16 C21 C20 . . . . 1.2 ?
C15 C16 C21 C20 . . . . -178.9 ?
C19 C20 C21 C16 . . . . 0.8 ?
C9 C8 N4 C15 . . . . -176.9 ?
C16 C15 N4 C8 . . . . -172.3 ?
C6 C1 C2 C3 . . . . 2.0 ?
N1 C1 C2 C3 . . . . -178.8 ?
C1 C2 C3 C4 . . . . -1.1 ?
C2 C3 C4 C5 . . . . -0.7 ?
C3 C4 C5 C6 . . . . 1.7 ?
C4 C5 C6 C1 . . . . -0.8 ?
C4 C5 C6 C7 . . . . 176.8 ?
C2 C1 C6 C5 . . . . -1.1 ?
N1 C1 C6 C5 . . . . 179.7 ?
C2 C1 C6 C7 . . . . -178.5 ?
N1 C1 C6 C7 . . . . 2.3 ?
O1 C7 C6 C5 . . . . -140.6 ?
O2 C7 C6 C5 . . . . 37.8 ?
O1 C7 C6 C1 . . . . 36.8 ?
O2 C7 C6 C1 . . . . -144.8 ?
C2 C1 N1 N2 . . . . 8.9 ?
C6 C1 N1 N2 . . . . -171.9 ?
C1 N1 N2 N3 . . . . 173.4 ?
C6P C1P C2P C3P . . . . 0.0 ?
N1P C1P C2P C3P . . . . -171(3) ?
C1P C2P C3P C4P . . . . 0.0 ?
C2P C3P C4P C5P . . . . 0.0 ?
C3P C4P C5P C6P . . . . 0.0 ?
C4P C5P C6P C1P . . . . 0.0 ?
C4P C5P C6P C7P . . . . 180(2) ?
C2P C1P C6P C5P . . . . 0.0 ?
N1P C1P C6P C5P . . . . 173(2) ?
C2P C1P C6P C7P . . . . -180.0(18) ?
N1P C1P C6P C7P . . . . -7(2) ?
O2P C7P C6P C5P . . . . 9(4) ?
O1P C7P C6P C5P . . . . -175.1(18) ?
O2P C7P C6P C1P . . . . -171(3) ?
O1P C7P C6P C1P . . . . 5(2) ?
C2P C1P N1P O1P . . . . 178.6(17) ?
C6P C1P N1P O1P . . . . 7(3) ?
C1P N1P O1P C7P . . . . -4(3) ?
O2P C7P O1P N1P . . . . 175(3) ?
C6P C7P O1P N1P . . . . -1(3) ?
